data_1508273
loop_
_publ_author_name
'Li, Jun'
'Li, Min-Yi'
'Feng, Gang'
'Zhang, Jing'
'Karonen, Maarit'
'Sinkkonen, Jari'
'Satyanandamurty, Tirumani'
'Wu, Jun'

_publ_section_title
;
 Moluccensins R-Y, Limonoids from the Seeds of a Mangrove, Xylocarpus
 moluccensis.
;
_journal_issue 7
_journal_name_full 'Journal of natural products'
_journal_page_first 1277
_journal_page_last 1283
_journal_paper_doi 10.1021/np300053f
_journal_volume 75
_journal_year 2012
_chemical_formula_sum 'C27 H32 O8'
_chemical_formula_weight 484.53
_chemical_name_systematic
; 
 ? 
;
_space_group_IT_number 19
_symmetry_cell_setting orthorhombic
_symmetry_space_group_name_Hall 'P 2ac 2ab'
_symmetry_space_group_name_H-M 'P 21 21 21'
_atom_sites_solution_hydrogens geom
_atom_sites_solution_primary direct
_atom_sites_solution_secondary difmap
_audit_creation_method SHELXL-97
_cell_angle_alpha 90.00
_cell_angle_beta 90.00
_cell_angle_gamma 90.00
_cell_formula_units_Z 4
_cell_length_a 10.6167(2)
_cell_length_b 10.7288(2)
_cell_length_c 21.4811(4)
_cell_measurement_reflns_used 3239
_cell_measurement_temperature 296(2)
_cell_measurement_theta_max 62.5
_cell_measurement_theta_min 4.1
_cell_volume 2446.79(8)
_computing_structure_refinement 'SHELXL-97 (Sheldrick, 1997)'
_computing_structure_solution 'SHELXS-97 (Sheldrick, 1990)'
_diffrn_ambient_temperature 296(2)
_diffrn_measured_fraction_theta_full 0.983
_diffrn_measured_fraction_theta_max 0.983
_diffrn_measurement_device_type 'Oxford Gemini S ultra'
_diffrn_measurement_method 'omega scan'
_diffrn_radiation_monochromator graphite
_diffrn_radiation_source 'fine-focus sealed tube'
_diffrn_radiation_type CuK\a
_diffrn_radiation_wavelength 1.54184
_diffrn_reflns_av_R_equivalents 0.0141
_diffrn_reflns_av_sigmaI/netI 0.0230
_diffrn_reflns_limit_h_max 10
_diffrn_reflns_limit_h_min -12
_diffrn_reflns_limit_k_max 12
_diffrn_reflns_limit_k_min -10
_diffrn_reflns_limit_l_max 24
_diffrn_reflns_limit_l_min -21
_diffrn_reflns_number 5165
_diffrn_reflns_theta_full 62.58
_diffrn_reflns_theta_max 62.58
_diffrn_reflns_theta_min 4.12
_exptl_absorpt_coefficient_mu 0.798
_exptl_absorpt_correction_T_max 1.000
_exptl_absorpt_correction_T_min 0.724
_exptl_absorpt_correction_type multi-scan
_exptl_crystal_colour colorless
_exptl_crystal_density_diffrn 1.315
_exptl_crystal_density_method 'not measured'
_exptl_crystal_description block
_exptl_crystal_F_000 1032
_exptl_crystal_size_max 0.43
_exptl_crystal_size_mid 0.32
_exptl_crystal_size_min 0.26
_refine_diff_density_max 0.232
_refine_diff_density_min -0.162
_refine_diff_density_rms 0.034
_refine_ls_abs_structure_details 'Flack H D (1983), Acta Cryst. A39, 876-881'
_refine_ls_abs_structure_Flack 0.0(2)
_refine_ls_extinction_method none
_refine_ls_goodness_of_fit_ref 1.068
_refine_ls_hydrogen_treatment mixed
_refine_ls_matrix_type full
_refine_ls_number_parameters 317
_refine_ls_number_reflns 3447
_refine_ls_number_restraints 0
_refine_ls_restrained_S_all 1.068
_refine_ls_R_factor_all 0.0427
_refine_ls_R_factor_gt 0.0405
_refine_ls_shift/su_max 0.041
_refine_ls_shift/su_mean 0.000
_refine_ls_structure_factor_coef Fsqd
_refine_ls_weighting_details 'calc w=1/[\s^2^(Fo^2^)+(0.0582P)^2^+0.4805P] where P=(Fo^2^+2Fc^2^)/3'
_refine_ls_weighting_scheme calc
_refine_ls_wR_factor_gt 0.1045
_refine_ls_wR_factor_ref 0.1070
_reflns_number_gt 3273
_reflns_number_total 3447
_reflns_threshold_expression >2sigma(I)
_cod_data_source_file np300053f_si_002.cif
_cod_data_source_block 6-hydroxymexicanolide
_cod_depositor_comments
;
The following automatic conversions were performed:

'_symmetry_cell_setting' value 'Orthorhombic' changed to
'orthorhombic' according to
/home/saulius/struct/CIF-dictionaries/cif_core.dic dictionary named
'cif_core.dic' version 2.4.2 from 2011-04-26.

Automatic conversion script
Id: cif_fix_values 1891 2012-01-12 08:04:46Z andrius 
;
_cod_original_sg_symbol_H-M P2(1)2(1)2(1)
_cod_database_code 1508273

loop_
_symmetry_equiv_pos_as_xyz
'x, y, z'
'-x+1/2, -y, z+1/2'
'-x, y+1/2, -z+1/2'
'x+1/2, -y+1/2, -z'

loop_
_atom_site_label
_atom_site_type_symbol
_atom_site_fract_x
_atom_site_fract_y
_atom_site_fract_z
_atom_site_U_iso_or_equiv
_atom_site_adp_type
_atom_site_occupancy
_atom_site_symmetry_multiplicity
_atom_site_calc_flag
_atom_site_refinement_flags
C1 C 0.7372(3) 0.0881(2) 0.51502(11) 0.0534(6) Uani 1 1 d .
C2 C 0.7046(3) -0.0464(2) 0.51574(11) 0.0555(6) Uani 1 1 d .
H2A H 0.7181 -0.0795 0.5577 0.067 Uiso 1 1 calc R
C3 C 0.7852(3) -0.1197(2) 0.46959(11) 0.0569(7) Uani 1 1 d .
C4 C 0.8784(3) -0.0456(2) 0.43036(12) 0.0561(6) Uani 1 1 d .
C5 C 0.7982(2) 0.0621(2) 0.40086(10) 0.0443(5) Uani 1 1 d .
H5A H 0.7295 0.0194 0.3791 0.053 Uiso 1 1 calc R
C6 C 0.8642(2) 0.1388(3) 0.35011(13) 0.0616(7) Uani 1 1 d .
H6A H 0.8063 0.2061 0.3385 0.074 Uiso 1 1 calc R
C7 C 0.8980(3) 0.0726(4) 0.29165(16) 0.0786(9) Uani 1 1 d .
C8 C 0.5307(2) 0.0170(2) 0.44090(10) 0.0446(5) Uani 1 1 d .
C9 C 0.5822(2) 0.1479(2) 0.43965(10) 0.0439(5) Uani 1 1 d .
H9A H 0.5466 0.1892 0.4763 0.053 Uiso 1 1 calc R
C10 C 0.7301(2) 0.1472(2) 0.45047(11) 0.0459(5) Uani 1 1 d .
C11 C 0.5360(2) 0.2237(2) 0.38381(11) 0.0461(5) Uani 1 1 d .
H11B H 0.4581 0.2652 0.3951 0.055 Uiso 1 1 calc R
H11A H 0.5977 0.2876 0.3744 0.055 Uiso 1 1 calc R
C12 C 0.5134(2) 0.1466(2) 0.32565(10) 0.0408(5) Uani 1 1 d .
H12B H 0.5928 0.1120 0.3115 0.049 Uiso 1 1 calc R
H12A H 0.4808 0.2000 0.2930 0.049 Uiso 1 1 calc R
C13 C 0.4200(2) 0.04045(19) 0.33773(9) 0.0375(5) Uani 1 1 d .
C14 C 0.4564(2) -0.0295(2) 0.39621(10) 0.0406(5) Uani 1 1 d .
C15 C 0.3989(3) -0.1590(2) 0.40106(12) 0.0567(6) Uani 1 1 d .
H15A H 0.4668 -0.2178 0.4082 0.068 Uiso 1 1 calc R
H15B H 0.3454 -0.1606 0.4377 0.068 Uiso 1 1 calc R
C16 C 0.3233(2) -0.2054(2) 0.34743(11) 0.0505(6) Uani 1 1 d .
C17 C 0.4308(2) -0.0535(2) 0.28388(10) 0.0405(5) Uani 1 1 d .
H17A H 0.5163 -0.0879 0.2838 0.049 Uiso 1 1 calc R
C18 C 0.2853(2) 0.0900(2) 0.34433(12) 0.0493(6) Uani 1 1 d .
H18A H 0.2289 0.0218 0.3521 0.074 Uiso 1 1 calc R
H18B H 0.2611 0.1317 0.3066 0.074 Uiso 1 1 calc R
H18C H 0.2816 0.1477 0.3785 0.074 Uiso 1 1 calc R
C19 C 0.7784(3) 0.2818(2) 0.45550(14) 0.0640(7) Uani 1 1 d .
H19A H 0.7309 0.3255 0.4866 0.096 Uiso 1 1 calc R
H19B H 0.7687 0.3228 0.4161 0.096 Uiso 1 1 calc R
H19C H 0.8658 0.2811 0.4670 0.096 Uiso 1 1 calc R
C20 C 0.4038(2) -0.0014(2) 0.22060(10) 0.0464(5) Uani 1 1 d .
C21 C 0.4897(3) 0.0310(3) 0.17823(12) 0.0678(8) Uani 1 1 d .
H21A H 0.5763 0.0235 0.1836 0.081 Uiso 1 1 calc R
C22 C 0.2847(3) 0.0228(3) 0.19321(12) 0.0666(7) Uani 1 1 d .
H22A H 0.2061 0.0085 0.2110 0.080 Uiso 1 1 calc R
C23 C 0.3078(4) 0.0703(3) 0.13660(14) 0.0811(10) Uani 1 1 d .
H23A H 0.2461 0.0955 0.1085 0.097 Uiso 1 1 calc R
C28 C 0.9352(3) -0.1325(3) 0.38173(15) 0.0761(9) Uani 1 1 d .
H28A H 0.9828 -0.1966 0.4022 0.114 Uiso 1 1 calc R
H28B H 0.9897 -0.0858 0.3547 0.114 Uiso 1 1 calc R
H28C H 0.8690 -0.1697 0.3577 0.114 Uiso 1 1 calc R
C29 C 0.9856(3) -0.0009(3) 0.47409(16) 0.0774(9) Uani 1 1 d .
H29A H 1.0299 -0.0718 0.4903 0.116 Uiso 1 1 calc R
H29B H 0.9502 0.0461 0.5079 0.116 Uiso 1 1 calc R
H29C H 1.0430 0.0508 0.4512 0.116 Uiso 1 1 calc R
C30 C 0.5629(3) -0.0559(3) 0.49925(11) 0.0608(7) Uani 1 1 d .
H30A H 0.5408 -0.1427 0.4931 0.073 Uiso 1 1 calc R
H30B H 0.5133 -0.0243 0.5337 0.073 Uiso 1 1 calc R
C31 C 0.8337(5) -0.0616(4) 0.21129(17) 0.1184(16) Uani 1 1 d .
H31A H 0.7618 -0.1085 0.1978 0.178 Uiso 1 1 calc R
H31B H 0.9030 -0.1172 0.2186 0.178 Uiso 1 1 calc R
H31C H 0.8565 -0.0024 0.1797 0.178 Uiso 1 1 calc R
O1 O 0.7539(2) 0.14771(19) 0.56238(8) 0.0765(6) Uani 1 1 d .
O2 O 0.7733(3) -0.23072(17) 0.46665(9) 0.0802(7) Uani 1 1 d .
O3 O 0.97576(19) 0.1965(3) 0.37295(13) 0.0978(8) Uani 1 1 d .
H3A H 1.0087 0.2370 0.3450 0.147 Uiso 1 1 calc R
O4 O 0.9986(3) 0.0818(4) 0.26639(13) 0.1247(12) Uani 1 1 d .
O5 O 0.8033(2) 0.0043(2) 0.26871(9) 0.0799(7) Uani 1 1 d .
O6 O 0.2481(2) -0.28826(18) 0.35204(9) 0.0734(6) Uani 1 1 d .
O7 O 0.34193(16) -0.15596(15) 0.29077(7) 0.0504(4) Uani 1 1 d .
O8 O 0.4333(3) 0.0766(2) 0.12596(9) 0.0871(7) Uani 1 1 d .

loop_
_atom_site_aniso_label
_atom_site_aniso_U_11
_atom_site_aniso_U_22
_atom_site_aniso_U_33
_atom_site_aniso_U_23
_atom_site_aniso_U_13
_atom_site_aniso_U_12
C1 0.0647(15) 0.0554(14) 0.0401(12) -0.0058(11) -0.0097(12) -0.0014(13)
C2 0.0790(17) 0.0566(14) 0.0308(10) 0.0053(11) -0.0141(12) -0.0093(14)
C3 0.0871(19) 0.0473(14) 0.0364(12) 0.0025(11) -0.0258(13) 0.0013(14)
C4 0.0648(15) 0.0534(14) 0.0500(13) 0.0022(12) -0.0155(12) 0.0097(13)
C5 0.0435(11) 0.0477(12) 0.0416(11) 0.0029(11) -0.0064(10) 0.0014(11)
C6 0.0474(13) 0.0707(17) 0.0665(16) 0.0212(15) 0.0071(13) 0.0050(13)
C7 0.072(2) 0.097(2) 0.0663(19) 0.0184(18) 0.0096(18) 0.0242(19)
C8 0.0507(13) 0.0473(12) 0.0357(11) 0.0037(10) 0.0047(10) -0.0044(11)
C9 0.0515(12) 0.0427(12) 0.0374(11) -0.0052(10) 0.0023(10) -0.0006(11)
C10 0.0561(13) 0.0393(11) 0.0423(12) -0.0017(10) -0.0099(11) -0.0038(11)
C11 0.0486(12) 0.0346(11) 0.0550(13) -0.0004(10) -0.0032(11) -0.0007(10)
C12 0.0441(12) 0.0361(11) 0.0423(11) 0.0066(9) -0.0033(10) -0.0019(10)
C13 0.0382(10) 0.0366(10) 0.0378(10) 0.0005(9) 0.0045(9) 0.0025(9)
C14 0.0445(11) 0.0384(11) 0.0390(11) 0.0024(10) 0.0062(10) -0.0021(10)
C15 0.0714(16) 0.0489(13) 0.0497(13) 0.0102(12) -0.0020(13) -0.0157(13)
C16 0.0613(14) 0.0388(12) 0.0513(13) 0.0027(11) 0.0038(12) -0.0065(12)
C17 0.0461(11) 0.0365(11) 0.0389(11) 0.0005(10) 0.0048(10) -0.0002(10)
C18 0.0442(12) 0.0508(13) 0.0529(13) -0.0091(11) 0.0018(11) 0.0041(11)
C19 0.0690(17) 0.0491(14) 0.0739(17) -0.0009(14) -0.0228(15) -0.0119(14)
C20 0.0605(14) 0.0416(12) 0.0371(11) -0.0013(10) 0.0030(11) -0.0032(11)
C21 0.083(2) 0.0752(19) 0.0452(14) 0.0093(14) 0.0044(14) -0.0130(17)
C22 0.0747(18) 0.0742(18) 0.0509(15) 0.0000(14) -0.0090(13) 0.0029(16)
C23 0.119(3) 0.0707(19) 0.0532(16) 0.0074(15) -0.0255(19) 0.007(2)
C28 0.089(2) 0.0722(19) 0.0672(18) 0.0045(15) -0.0063(17) 0.0355(17)
C29 0.0683(18) 0.084(2) 0.080(2) 0.0079(17) -0.0317(16) 0.0093(17)
C30 0.0795(18) 0.0642(16) 0.0386(13) 0.0132(12) -0.0031(12) -0.0150(15)
C31 0.160(4) 0.127(3) 0.068(2) -0.026(2) 0.001(3) 0.058(3)
O1 0.1102(17) 0.0751(12) 0.0442(10) -0.0179(9) -0.0205(11) -0.0099(13)
O2 0.137(2) 0.0477(10) 0.0562(11) 0.0005(9) -0.0150(12) -0.0054(12)
O3 0.0578(12) 0.1104(19) 0.1252(19) 0.0357(16) -0.0045(13) -0.0247(13)
O4 0.0866(16) 0.185(3) 0.103(2) 0.039(2) 0.0515(16) 0.0436(19)
O5 0.0984(16) 0.0961(16) 0.0451(10) 0.0000(10) 0.0085(10) 0.0458(14)
O6 0.0872(13) 0.0609(11) 0.0721(12) 0.0081(10) -0.0019(11) -0.0359(11)
O7 0.0648(10) 0.0404(8) 0.0459(9) -0.0027(7) 0.0016(8) -0.0120(8)
O8 0.126(2) 0.0896(16) 0.0460(10) 0.0178(11) 0.0031(12) -0.0191(16)

loop_
_atom_type_symbol
_atom_type_description
_atom_type_scat_dispersion_real
_atom_type_scat_dispersion_imag
_atom_type_scat_source
C C 0.0181 0.0091 'International Tables Vol C Tables 4.2.6.8 and 6.1.1.4'
H H 0.0000 0.0000 'International Tables Vol C Tables 4.2.6.8 and 6.1.1.4'
O O 0.0492 0.0322 'International Tables Vol C Tables 4.2.6.8 and 6.1.1.4'

loop_
_geom_angle_atom_site_label_1
_geom_angle_atom_site_label_2
_geom_angle_atom_site_label_3
_geom_angle
O1 C1 C2 122.5(2)
O1 C1 C10 123.3(2)
C2 C1 C10 113.7(2)
C1 C2 C3 111.3(2)
C1 C2 C30 106.7(2)
C3 C2 C30 111.2(2)
O2 C3 C4 123.8(3)
O2 C3 C2 119.1(3)
C4 C3 C2 117.0(2)
C3 C4 C28 108.5(2)
C3 C4 C29 107.6(2)
C28 C4 C29 108.3(2)
C3 C4 C5 104.8(2)
C28 C4 C5 112.9(2)
C29 C4 C5 114.5(2)
C6 C5 C4 115.7(2)
C6 C5 C10 112.26(19)
C4 C5 C10 113.69(19)
O3 C6 C7 107.3(2)
O3 C6 C5 111.6(2)
C7 C6 C5 117.0(3)
O4 C7 O5 123.1(4)
O4 C7 C6 123.8(4)
O5 C7 C6 113.0(3)
C14 C8 C9 123.2(2)
C14 C8 C30 122.3(2)
C9 C8 C30 114.4(2)
C8 C9 C11 113.11(19)
C8 C9 C10 110.57(19)
C11 C9 C10 115.79(19)
C1 C10 C19 108.0(2)
C1 C10 C5 110.53(18)
C19 C10 C5 116.0(2)
C1 C10 C9 100.62(19)
C19 C10 C9 109.6(2)
C5 C10 C9 110.95(17)
C12 C11 C9 114.00(18)
C11 C12 C13 111.59(18)
C14 C13 C18 109.52(19)
C14 C13 C12 110.06(18)
C18 C13 C12 111.20(18)
C14 C13 C17 106.26(17)
C18 C13 C17 111.54(18)
C12 C13 C17 108.13(17)
C8 C14 C13 124.2(2)
C8 C14 C15 121.8(2)
C13 C14 C15 114.00(19)
C16 C15 C14 117.9(2)
O6 C16 O7 117.8(2)
O6 C16 C15 122.8(2)
O7 C16 C15 119.4(2)
O7 C17 C20 104.48(18)
O7 C17 C13 111.69(17)
C20 C17 C13 115.03(18)
C21 C20 C22 106.2(2)
C21 C20 C17 125.8(2)
C22 C20 C17 128.0(2)
C20 C21 O8 110.7(3)
C23 C22 C20 106.4(3)
C22 C23 O8 110.6(3)
C8 C30 C2 112.0(2)
C7 O5 C31 114.2(3)
C16 O7 C17 119.05(17)
C23 O8 C21 106.0(2)

loop_
_geom_bond_atom_site_label_1
_geom_bond_atom_site_label_2
_geom_bond_distance
C1 O1 1.215(3)
C1 C2 1.484(4)
C1 C10 1.526(3)
C2 C3 1.527(4)
C2 C30 1.549(4)
C3 O2 1.200(3)
C3 C4 1.523(4)
C4 C28 1.524(4)
C4 C29 1.552(4)
C4 C5 1.569(3)
C5 C6 1.535(3)
C5 C10 1.578(3)
C6 O3 1.424(4)
C6 C7 1.487(4)
C7 O4 1.202(4)
C7 O5 1.339(4)
C8 C14 1.338(3)
C8 C9 1.508(3)
C8 C30 1.516(3)
C9 C11 1.530(3)
C9 C10 1.587(3)
C10 C19 1.536(3)
C11 C12 1.517(3)
C12 C13 1.533(3)
C13 C14 1.514(3)
C13 C18 1.532(3)
C13 C17 1.539(3)
C14 C15 1.522(3)
C15 C16 1.489(3)
C16 O6 1.199(3)
C16 O7 1.342(3)
C17 O7 1.456(3)
C17 C20 1.498(3)
C20 C21 1.335(4)
C20 C22 1.418(4)
C21 O8 1.364(4)
C22 C23 1.341(4)
C23 O8 1.354(5)
C31 O5 1.458(4)

loop_
_geom_torsion_atom_site_label_1
_geom_torsion_atom_site_label_2
_geom_torsion_atom_site_label_3
_geom_torsion_atom_site_label_4
_geom_torsion
O1 C1 C2 C3 -133.2(3)
C10 C1 C2 C3 54.6(3)
O1 C1 C2 C30 105.3(3)
C10 C1 C2 C30 -66.9(3)
C1 C2 C3 O2 177.0(2)
C30 C2 C3 O2 -64.1(3)
C1 C2 C3 C4 -2.1(3)
C30 C2 C3 C4 116.8(2)
O2 C3 C4 C28 8.8(4)
C2 C3 C4 C28 -172.2(2)
O2 C3 C4 C29 -108.2(3)
C2 C3 C4 C29 70.8(3)
O2 C3 C4 C5 129.5(3)
C2 C3 C4 C5 -51.4(3)
C3 C4 C5 C6 -170.1(2)
C28 C4 C5 C6 -52.2(3)
C29 C4 C5 C6 72.2(3)
C3 C4 C5 C10 57.8(2)
C28 C4 C5 C10 175.6(2)
C29 C4 C5 C10 -59.9(3)
C4 C5 C6 O3 -59.1(3)
C10 C5 C6 O3 73.7(3)
C4 C5 C6 C7 65.0(3)
C10 C5 C6 C7 -162.2(2)
O3 C6 C7 O4 -8.0(4)
C5 C6 C7 O4 -134.3(3)
O3 C6 C7 O5 173.9(3)
C5 C6 C7 O5 47.6(4)
C14 C8 C9 C11 2.7(3)
C30 C8 C9 C11 -173.6(2)
C14 C8 C9 C10 -129.0(2)
C30 C8 C9 C10 54.7(3)
O1 C1 C10 C19 13.4(4)
C2 C1 C10 C19 -174.5(2)
O1 C1 C10 C5 141.3(3)
C2 C1 C10 C5 -46.6(3)
O1 C1 C10 C9 -101.4(3)
C2 C1 C10 C9 70.7(3)
C6 C5 C10 C1 -145.3(2)
C4 C5 C10 C1 -11.5(3)
C6 C5 C10 C19 -21.9(3)
C4 C5 C10 C19 111.9(2)
C6 C5 C10 C9 104.0(2)
C4 C5 C10 C9 -122.2(2)
C8 C9 C10 C1 -60.7(2)
C11 C9 C10 C1 168.94(18)
C8 C9 C10 C19 -174.4(2)
C11 C9 C10 C19 55.3(3)
C8 C9 C10 C5 56.2(2)
C11 C9 C10 C5 -74.1(2)
C8 C9 C11 C12 -32.3(3)
C10 C9 C11 C12 96.8(2)
C9 C11 C12 C13 56.5(3)
C11 C12 C13 C14 -48.4(2)
C11 C12 C13 C18 73.1(2)
C11 C12 C13 C17 -164.07(18)
C9 C8 C14 C13 3.0(4)
C30 C8 C14 C13 179.0(2)
C9 C8 C14 C15 -175.8(2)
C30 C8 C14 C15 0.2(4)
C18 C13 C14 C8 -102.3(3)
C12 C13 C14 C8 20.3(3)
C17 C13 C14 C8 137.1(2)
C18 C13 C14 C15 76.6(2)
C12 C13 C14 C15 -160.86(19)
C17 C13 C14 C15 -44.0(2)
C8 C14 C15 C16 -176.7(2)
C13 C14 C15 C16 4.4(3)
C14 C15 C16 O6 -159.7(2)
C14 C15 C16 O7 22.5(4)
C14 C13 C17 O7 63.6(2)
C18 C13 C17 O7 -55.6(2)
C12 C13 C17 O7 -178.22(17)
C14 C13 C17 C20 -177.49(19)
C18 C13 C17 C20 63.2(2)
C12 C13 C17 C20 -59.4(2)
O7 C17 C20 C21 -135.7(3)
C13 C17 C20 C21 101.5(3)
O7 C17 C20 C22 43.7(3)
C13 C17 C20 C22 -79.1(3)
C22 C20 C21 O8 1.2(3)
C17 C20 C21 O8 -179.3(2)
C21 C20 C22 C23 -1.2(3)
C17 C20 C22 C23 179.3(2)
C20 C22 C23 O8 0.7(4)
C14 C8 C30 C2 135.6(2)
C9 C8 C30 C2 -48.1(3)
C1 C2 C30 C8 50.5(3)
C3 C2 C30 C8 -71.1(3)
O4 C7 O5 C31 1.9(5)
C6 C7 O5 C31 179.9(3)
O6 C16 O7 C17 178.8(2)
C15 C16 O7 C17 -3.3(3)
C20 C17 O7 C16 -165.9(2)
C13 C17 O7 C16 -41.0(3)
C22 C23 O8 C21 0.0(4)
C20 C21 O8 C23 -0.8(4)

loop_
_cod_related_entry_id
_cod_related_entry_code
_cod_related_entry_database
1 21174506 ChemSpider
